data_4117193
loop_
_publ_author_name
'Martin A. Bennett'
'Suresh K. Bhargava'
'David C. R. Hockless'
'Lee L. Welling'
'Anthony C. Willis'

_publ_section_title
;
 Dinuclear Cycloaurated Complexes Containing Bridging
 (2-Diphenylphosphino)phenylphosphine and
 (2-Diethylphosphino)phenylphosphine, C6H4PR2 (R = Ph, Et). Carbon-Carbon
 Bond Formation by Reductive Elimination at a Gold(II)-Gold(II) Center
;
_journal_name_full 'Journal of the American Chemical Society'
_journal_page_first 10469
_journal_page_last 10478
_journal_paper_doi 10.1021/ja961511h
_journal_volume 118
_journal_year 1996
_chemical_formula_moiety 'C20 H28 Au2 I2 P2 '
_chemical_formula_sum 'C20 H28 Au2 I2 P2'
_chemical_formula_weight 978.13
_space_group_IT_number 33
_symmetry_cell_setting orthorhombic
_symmetry_Int_Tables_number 33
_symmetry_space_group_name_Hall 'P 2c -2n'
_symmetry_space_group_name_H-M 'P n a 21'
_audit_creation_date 'Wed May  8 10:59:22 1996'
_audit_creation_method 'from TEXRAY.INF file'
_cell_angle_alpha 90
_cell_angle_beta 90
_cell_angle_gamma 90
_cell_formula_units_Z 4
_cell_length_a 15.984(3)
_cell_length_b 9.064(4)
_cell_length_c 18.047(3)
_cell_measurement_reflns_used 22
_cell_measurement_temperature 296.2
_cell_measurement_theta_max 25.7
_cell_measurement_theta_min 12.1
_cell_volume 2614.6(13)
_computing_cell_refinement 'MSC/AFC Diffractometer Control'
_computing_data_collection 'MSC/AFC Diffractometer Control'
_computing_data_reduction teXsan
_computing_publication_material teXsan
_computing_structure_refinement teXsan
_diffrn_ambient_temperature 296.2
_diffrn_measurement_device AFC6S
_diffrn_measurement_method 'omega/2-theta scans'
_diffrn_orient_matrix_UB_11 -0.00409
_diffrn_orient_matrix_UB_12 0.01174
_diffrn_orient_matrix_UB_13 -0.05498
_diffrn_orient_matrix_UB_21 0.00130
_diffrn_orient_matrix_UB_22 -0.10966
_diffrn_orient_matrix_UB_23 -0.00598
_diffrn_orient_matrix_UB_31 -0.06242
_diffrn_orient_matrix_UB_32 -0.00305
_diffrn_orient_matrix_UB_33 0.00348
_diffrn_radiation_monochromator graphite
_diffrn_radiation_source 'X-ray tube'
_diffrn_radiation_type MoKalpha
_diffrn_radiation_wavelength 0.7107
_diffrn_reflns_av_R_equivalents 0.00
_diffrn_reflns_limit_h_max 19
_diffrn_reflns_limit_h_min 0
_diffrn_reflns_limit_k_max 10
_diffrn_reflns_limit_k_min 0
_diffrn_reflns_limit_l_max 0
_diffrn_reflns_limit_l_min -21
_diffrn_reflns_number 2656
_diffrn_reflns_theta_max 25.05
_diffrn_standards_decay_% -2.38
_diffrn_standards_interval_count 150
_diffrn_standards_number 3
_exptl_absorpt_coefficient_mu 13.639
_exptl_absorpt_correction_T_max 0.507
_exptl_absorpt_correction_T_min 0.447
_exptl_absorpt_correction_type analytical
_exptl_absorpt_process_details Tompa_analytical
_exptl_crystal_colour colorless
_exptl_crystal_density_diffrn 2.485
_exptl_crystal_description prism
_exptl_crystal_F_000 1768.00
_exptl_crystal_size_max 0.186
_exptl_crystal_size_mid 0.076
_exptl_crystal_size_min 0.059
_refine_diff_density_max 1.38
_refine_diff_density_min -0.86
_refine_ls_extinction_method none
_refine_ls_goodness_of_fit_obs 1.749
_refine_ls_hydrogen_treatment noref
_refine_ls_matrix_type full
_refine_ls_number_parameters 234
_refine_ls_number_reflns 1625
_refine_ls_number_restraints 0
_refine_ls_R_factor_obs 0.0337
_refine_ls_shift/esd_max 0.0020
_refine_ls_structure_factor_coef F
_refine_ls_weighting_scheme sigma
_refine_ls_wR_factor_obs 0.0207
_reflns_number_observed 1625
_reflns_number_total 2656
_reflns_observed_criterion 3.00
_cod_data_source_file ja961511h_2.cif
_cod_data_source_block LLW5
_cod_original_cell_volume 2614(1)
_cod_original_sg_symbol_H-M 'P n a 21 '
_cod_original_formula_sum 'C20 H28 Au2 I2 P2 '
_cod_database_code 4117193

loop_
_symmetry_equiv_pos_as_xyz
'   +x,   +y,   +z'
'   -x,   -y,1/2+z'
1/2-x,1/2+y,1/2+z
'1/2+x,1/2-y,   +z'

loop_
_atom_site_aniso_label
_atom_site_aniso_U_11
_atom_site_aniso_U_22
_atom_site_aniso_U_33
_atom_site_aniso_U_12
_atom_site_aniso_U_13
_atom_site_aniso_U_23
Au(1) 0.0558(4) 0.0602(4) 0.0414(3) -0.0098(4) 0.0019(4) -0.0112(4)
Au(2) 0.0557(4) 0.0575(4) 0.0696(5) -0.0060(4) 0.0071(4) -0.0013(4)
I(1) 0.090(1) 0.139(1) 0.0554(8) -0.021(1) 0.0115(9) -0.0456(9)
I(2) 0.0870(10) 0.0557(9) 0.127(1) -0.0042(8) 0.0092(10) 0.0221(9)
P(1) 0.052(3) 0.046(3) 0.040(2) -0.008(2) -0.002(2) -0.002(2)
P(2) 0.041(3) 0.082(3) 0.053(3) -0.004(2) 0.003(2) 0.020(2)
C(1) 0.06(1) 0.06(1) 0.046(9) -0.028(8) -0.006(8) -0.009(7)
C(2) 0.10(1) 0.08(1) 0.040(9) -0.02(1) -0.008(9) 0.00(1)
C(3) 0.09(2) 0.12(2) 0.06(1) -0.05(1) -0.02(1) -0.02(1)
C(4) 0.07(1) 0.09(1) 0.08(1) -0.02(1) 0.03(1) -0.05(1)
C(5) 0.13(2) 0.05(1) 0.09(1) -0.06(1) 0.00(1) 0.00(1)
C(6) 0.08(1) 0.07(1) 0.033(9) -0.022(10) 0.013(8) -0.015(7)
C(7) 0.08(1) 0.06(1) 0.033(6) 0.034(9) 0.029(7) 0.01(1)
C(8) 0.07(1) 0.06(1) 0.12(2) 0.004(9) 0.02(1) 0.05(1)
C(9) 0.12(2) 0.07(1) 0.12(1) 0.06(1) 0.02(1) 0.04(1)
C(10) 0.07(1) 0.08(2) 0.14(2) 0.02(1) 0.03(1) 0.05(2)
C(11) 0.06(1) 0.07(1) 0.06(1) -0.001(9) -0.012(9) 0.02(1)
C(12) 0.045(7) 0.05(1) 0.041(7) -0.011(7) 0.021(6) 0.003(9)
C(13) 0.058(8) 0.05(1) 0.08(1) -0.006(8) 0.03(1) -0.004(9)
C(14) 0.11(2) 0.10(2) 0.08(1) 0.04(2) -0.03(1) -0.03(1)
C(15) 0.04(1) 0.059(9) 0.05(1) -0.001(8) 0.014(9) 0.021(6)
C(16) 0.09(1) 0.07(1) 0.14(2) -0.04(1) -0.02(1) 0.01(1)
C(17) 0.10(1) 0.12(2) 0.054(8) -0.05(1) 0.01(1) 0.00(1)
C(18) 0.08(1) 0.20(3) 0.18(2) -0.06(1) 0.06(2) -0.13(2)
C(19) 0.14(2) 0.07(1) 0.09(2) -0.05(1) -0.03(2) -0.05(1)
C(20) 0.13(2) 0.10(2) 0.11(2) -0.04(2) 0.05(2) 0.00(1)

loop_
_atom_site_label
_atom_site_fract_x
_atom_site_fract_y
_atom_site_fract_z
_atom_site_U_iso_or_equiv
_atom_site_thermal_displace_type
Au(1) 0.57254(4) 0.07696(7) 0.1634 0.0525(2) Uij
Au(2) 0.76569(4) 0.13003(8) 0.19209(5) 0.0610(2) Uij
I(1) 0.57854(9) -0.0140(2) 0.03044(7) 0.0947(5) Uij
I(2) 0.79544(9) -0.0943(1) 0.27464(9) 0.0900(5) Uij
P(1) 0.5554(3) 0.1481(5) 0.2810(2) 0.046(1) Uij
P(2) 0.7515(3) 0.3362(5) 0.1213(2) 0.059(1) Uij
C(1) 0.6299(10) 0.284(2) 0.3128(9) 0.057(6) Uij
C(2) 0.670(1) 0.266(2) 0.3798(8) 0.070(6) Uij
C(3) 0.728(1) 0.372(2) 0.4047(10) 0.092(8) Uij
C(4) 0.747(1) 0.494(2) 0.359(1) 0.080(7) Uij
C(5) 0.705(1) 0.511(2) 0.293(1) 0.089(8) Uij
C(6) 0.6524(8) 0.399(2) 0.2687(5) 0.061(6) Uij
C(7) 0.6038(7) 0.424(2) 0.1946(5) 0.059(5) Uij
C(8) 0.5247(6) 0.502(2) 0.1961(6) 0.083(7) Uij
C(9) 0.4901(8) 0.546(2) 0.1286(7) 0.101(8) Uij
C(10) 0.5313(9) 0.527(2) 0.0633(6) 0.096(8) Uij
C(11) 0.6088(8) 0.461(2) 0.0606(5) 0.065(6) Uij
C(12) 0.6490(6) 0.418(2) 0.1253(5) 0.047(4) Uij
C(13) 0.4507(9) 0.227(2) 0.3011(9) 0.065(5) Uij
C(14) 0.443(1) 0.316(2) 0.3731(9) 0.095(8) Uij
C(15) 0.5615(10) -0.006(2) 0.3415(8) 0.051(5) Uij
C(16) 0.507(1) -0.140(2) 0.321(1) 0.098(8) Uij
C(17) 0.768(1) 0.285(2) 0.0202(10) 0.089(7) Uij
C(18) 0.854(1) 0.199(3) 0.012(1) 0.15(1) Uij
C(19) 0.824(1) 0.461(2) 0.149(1) 0.100(8) Uij
C(20) 0.822(1) 0.602(2) 0.093(1) 0.112(9) Uij
H(2) 0.6579 0.1822 0.4093 0.0839 Uij
H(3) 0.7542 0.3612 0.4517 0.1098 Uij
H(4) 0.7881 0.5637 0.3736 0.0960 Uij
H(5) 0.7119 0.5983 0.2641 0.1070 Uij
H(8) 0.4973 0.5228 0.2416 0.0997 Uij
H(9) 0.4363 0.5902 0.1283 0.1214 Uij
H(10) 0.5058 0.5590 0.0186 0.1157 Uij
H(11) 0.6352 0.4457 0.0141 0.0777 Uij
H(13a) 0.4362 0.2909 0.2613 0.0782 Uij
H(13b) 0.4118 0.1482 0.3035 0.0782 Uij
H(14a) 0.4591 0.2553 0.4138 0.1136 Uij
H(14b) 0.4789 0.3994 0.3708 0.1136 Uij
H(14c) 0.3870 0.3472 0.3795 0.1136 Uij
H(15a) 0.6181 -0.0379 0.3428 0.0606 Uij
H(15b) 0.5450 0.0259 0.3895 0.0606 Uij
H(16a) 0.4502 -0.1097 0.3172 0.1175 Uij
H(16b) 0.5249 -0.1778 0.2743 0.1175 Uij
H(16c) 0.5124 -0.2136 0.3576 0.1175 Uij
H(17a) 0.7235 0.2232 0.0040 0.1069 Uij
H(17b) 0.7696 0.3715 -0.0091 0.1069 Uij
H(18a) 0.8531 0.1127 0.0422 0.1811 Uij
H(18b) 0.8621 0.1710 -0.0382 0.1811 Uij
H(18c) 0.8988 0.2607 0.0273 0.1811 Uij
H(19a) 0.8124 0.4919 0.1978 0.1201 Uij
H(19b) 0.8781 0.4169 0.1470 0.1201 Uij
H(20a) 0.8290 0.6903 0.1214 0.1341 Uij
H(20b) 0.8654 0.5942 0.0580 0.1341 Uij
H(20c) 0.7693 0.6055 0.0686 0.1341 Uij

loop_
_atom_type_symbol
_atom_type_oxidation_number
_atom_type_number_in_cell
_atom_type_scat_dispersion_real
_atom_type_scat_dispersion_imag
_atom_type_scat_source
C 0 80 0.003 0.002 'International Tables'
H 0 112 0.000 0.000 'International Tables'
Au 0 8 -2.013 8.802 'International Tables'
I 0 8 -0.474 1.812 'International Tables'
P 0 8 0.102 0.094 'International Tables'

loop_
_geom_angle_atom_site_label_1
_geom_angle_atom_site_label_2
_geom_angle_atom_site_label_3
_geom_angle
_geom_angle_publ_flag
Au(2) Au(1) I(1) 99.61(6) yes
Au(2) Au(1) P(1) 85.5(1) yes
I(1) Au(1) P(1) 174.7(2) yes
Au(1) Au(2) I(2) 98.93(5) yes
Au(1) Au(2) P(2) 86.3(1) yes
I(2) Au(2) P(2) 174.7(2) yes
Au(1) P(1) C(1) 114.7(7) yes
Au(1) P(1) C(13) 114.1(7) yes
Au(1) P(1) C(15) 110.5(7) yes
C(1) P(1) C(13) 105(1) yes
C(1) P(1) C(15) 107(1) yes
C(13) P(1) C(15) 103.5(10) yes
Au(2) P(2) C(12) 114.0(6) yes
Au(2) P(2) C(17) 108.8(9) yes
Au(2) P(2) C(19) 108.4(9) yes
C(12) P(2) C(17) 105(1) yes
C(12) P(2) C(19) 109(1) yes
C(17) P(2) C(19) 110(1) yes
P(1) C(1) C(2) 120(1) yes
P(1) C(1) C(6) 120(1) yes
C(2) C(1) C(6) 118(1) yes
C(1) C(2) C(3) 120(2) yes
C(2) C(3) C(4) 119(2) yes
C(3) C(4) C(5) 119(2) yes
C(4) C(5) C(6) 118(2) yes
C(1) C(6) C(5) 122(1) yes
C(1) C(6) C(7) 118(1) yes
C(5) C(6) C(7) 117(1) yes
C(6) C(7) C(8) 119.1(8) yes
C(6) C(7) C(12) 119.2(8) yes
C(8) C(7) C(12) 117.9(6) yes
C(7) C(8) C(9) 118.0(7) yes
C(8) C(9) C(10) 121.9(8) yes
C(9) C(10) C(11) 121.4(8) yes
C(10) C(11) C(12) 120.7(6) yes
P(2) C(12) C(7) 120.2(8) yes
P(2) C(12) C(11) 120.3(8) yes
C(7) C(12) C(11) 119.1(6) yes
P(1) C(13) C(14) 116(1) yes
P(1) C(15) C(16) 115(1) yes
P(2) C(17) C(18) 109(1) yes
P(2) C(19) C(20) 109(1) yes

loop_
_geom_bond_atom_site_label_1
_geom_bond_atom_site_label_2
_geom_bond_distance
_geom_bond_publ_flag
Au(1) Au(2) 3.167(1) yes
Au(1) I(1) 2.539(2) yes
Au(1) P(1) 2.234(6) yes
Au(2) I(2) 2.565(2) yes
Au(2) P(2) 2.275(6) yes
P(1) C(1) 1.81(2) yes
P(1) C(13) 1.86(2) yes
P(1) C(15) 1.78(2) yes
P(2) C(12) 1.80(1) yes
P(2) C(17) 1.90(2) yes
P(2) C(19) 1.69(2) yes
C(1) C(2) 1.38(3) yes
C(1) C(6) 1.36(3) yes
C(2) C(3) 1.41(3) yes
C(3) C(4) 1.42(3) yes
C(4) C(5) 1.38(3) yes
C(5) C(6) 1.38(3) yes
C(6) C(7) 1.56(1) yes
C(7) C(8) 1.451(7) yes
C(7) C(12) 1.446(7) yes
C(8) C(9) 1.395(8) yes
C(9) C(10) 1.361(8) yes
C(10) C(11) 1.374(7) yes
C(11) C(12) 1.389(7) yes
C(13) C(14) 1.53(3) yes
C(15) C(16) 1.54(3) yes
C(17) C(18) 1.59(4) yes
C(19) C(20) 1.62(3) yes
